data_2225666
loop_
_publ_author_name
'Arshad, Muhammad Nadeem'
'Edson, Katheryne Zumberge'
'Mough, Scott T.'
'Holman, K. Travis'

_publ_section_title
;
 1,3-Bis(bromomethyl)-2-nitrobenzene
;
_journal_coeditor_code NG2729
_journal_issue 4
_journal_name_full 'Acta Crystallographica Section E'
_journal_page_first o834
_journal_paper_doi 10.1107/S160053681000718X
_journal_volume 66
_journal_year 2010
_chemical_formula_iupac 'C8 H7 Br2 N O2'
_chemical_formula_moiety 'C8 H7 Br2 N O2'
_chemical_formula_sum 'C8 H7 Br2 N O2'
_chemical_formula_weight 308.97
_chemical_name_systematic
;
1,3-Bis(bromomethyl)-2-nitrobenzene
;
_space_group_IT_number 14
_symmetry_cell_setting monoclinic
_symmetry_space_group_name_Hall '-P 2yn'
_symmetry_space_group_name_H-M 'P 1 21/n 1'
_atom_sites_solution_hydrogens geom
_atom_sites_solution_primary direct
_atom_sites_solution_secondary difmap
_cell_angle_alpha 90.00
_cell_angle_beta 90.933(3)
_cell_angle_gamma 90.00
_cell_formula_units_Z 4
_cell_length_a 7.7837(13)
_cell_length_b 7.7573(13)
_cell_length_c 15.938(3)
_cell_measurement_reflns_used 1024
_cell_measurement_temperature 185(2)
_cell_measurement_theta_max 28.02
_cell_measurement_theta_min 2.55
_cell_volume 962.2(3)
_computing_cell_refinement 'SAINT (Bruker, 2001)'
_computing_data_collection 'SMART (Bruker, 2001)'
_computing_data_reduction 'SAINT (Bruker, 2001)'
_computing_molecular_graphics
;
ORTEP-3 (Farrugia, 1997), PLATON (Spek, 2009) and X-SEED
(Barbour, 2001)
;
_computing_publication_material
;
WinGX (Farrugia, 1999) and PLATON (Spek, 2009)
;
_computing_structure_refinement 'SHELXL97 (Sheldrick, 2008)'
_computing_structure_solution 'SHELXS97 (Sheldrick, 2008)'
_diffrn_ambient_temperature 185(2)
_diffrn_measured_fraction_theta_full 1.000
_diffrn_measured_fraction_theta_max 0.970
_diffrn_measurement_device_type 'Bruker SMART 1K'
_diffrn_measurement_method '\w scan'
_diffrn_radiation_monochromator graphite
_diffrn_radiation_source 'fine-focus sealed tube'
_diffrn_radiation_type MoK\a
_diffrn_radiation_wavelength 0.71073
_diffrn_reflns_av_R_equivalents 0.0412
_diffrn_reflns_av_sigmaI/netI 0.0389
_diffrn_reflns_limit_h_max 10
_diffrn_reflns_limit_h_min -10
_diffrn_reflns_limit_k_max 10
_diffrn_reflns_limit_k_min -10
_diffrn_reflns_limit_l_max 20
_diffrn_reflns_limit_l_min -21
_diffrn_reflns_number 8228
_diffrn_reflns_theta_full 26.00
_diffrn_reflns_theta_max 28.00
_diffrn_reflns_theta_min 2.56
_diffrn_standards_number 0
_exptl_absorpt_coefficient_mu 8.389
_exptl_absorpt_correction_T_max 0.5534
_exptl_absorpt_correction_T_min 0.2847
_exptl_absorpt_correction_type multi-scan
_exptl_absorpt_process_details '(SADABS; Bruker, 2001)'
_exptl_crystal_colour colorless
_exptl_crystal_density_diffrn 2.133
_exptl_crystal_density_method 'not measured'
_exptl_crystal_description needles
_exptl_crystal_F_000 592
_exptl_crystal_size_max 0.20
_exptl_crystal_size_mid 0.20
_exptl_crystal_size_min 0.08
_refine_diff_density_max 1.345
_refine_diff_density_min -1.312
_refine_ls_extinction_method none
_refine_ls_goodness_of_fit_ref 1.062
_refine_ls_hydrogen_treatment constr
_refine_ls_matrix_type full
_refine_ls_number_parameters 118
_refine_ls_number_reflns 2259
_refine_ls_number_restraints 0
_refine_ls_restrained_S_all 1.062
_refine_ls_R_factor_all 0.0507
_refine_ls_R_factor_gt 0.0367
_refine_ls_shift/su_max 0.000
_refine_ls_shift/su_mean 0.000
_refine_ls_structure_factor_coef Fsqd
_refine_ls_weighting_details 'calc w=1/[\s^2^(Fo^2^)+(0.0289P)^2^+1.9462P] where P=(Fo^2^+2Fc^2^)/3'
_refine_ls_weighting_scheme calc
_refine_ls_wR_factor_gt 0.0793
_refine_ls_wR_factor_ref 0.0827
_reflns_number_gt 1812
_reflns_number_total 2259
_reflns_threshold_expression I>2\s(I)
_cod_data_source_file ng2729.cif
_cod_data_source_block I
_cod_original_sg_symbol_H-M 'P 21/n'
_cod_database_code 2225666
_cod_database_fobs_code 2225666

loop_
_symmetry_equiv_pos_as_xyz
'x, y, z'
'-x+1/2, y+1/2, -z+1/2'
'-x, -y, -z'
'x-1/2, -y-1/2, z-1/2'

loop_
_atom_site_type_symbol
_atom_site_label
_atom_site_fract_x
_atom_site_fract_y
_atom_site_fract_z
_atom_site_U_iso_or_equiv
_atom_site_adp_type
_atom_site_calc_flag
_atom_site_refinement_flags
_atom_site_occupancy
_atom_site_disorder_assembly
_atom_site_disorder_group
Br Br1 0.20766(5) 0.59088(5) 0.74548(2) 0.03326(13) Uani d . 1 . .
Br Br2 0.26732(6) 0.86865(6) 0.32665(3) 0.04186(15) Uani d . 1 . .
C C1 0.2474(4) 0.6504(4) 0.5246(2) 0.0211(7) Uani d . 1 . .
N N1 0.2391(4) 0.8324(4) 0.55227(19) 0.0245(7) Uani d . 1 . .
C C2 0.1776(4) 0.6087(4) 0.4461(2) 0.0203(7) Uani d . 1 . .
C C3 0.1891(5) 0.4378(5) 0.4212(2) 0.0238(8) Uani d . 1 . .
H H3 0.1450 0.4051 0.3676 0.029 Uiso calc R 1 . .
O O1 0.3753(4) 0.9089(4) 0.5617(2) 0.0434(8) Uani d . 1 . .
C C6 0.3228(4) 0.5301(5) 0.5786(2) 0.0205(7) Uani d . 1 . .
C C5 0.3295(5) 0.3604(5) 0.5504(2) 0.0249(8) Uani d . 1 . .
H H5 0.3807 0.2750 0.5855 0.030 Uiso calc R 1 . .
C C7 0.3935(5) 0.5748(5) 0.6637(2) 0.0281(8) Uani d . 1 . .
H H7A 0.4550 0.6864 0.6610 0.034 Uiso calc R 1 . .
H H7B 0.4768 0.4854 0.6820 0.034 Uiso calc R 1 . .
O O2 0.0993(4) 0.8953(4) 0.5634(2) 0.0426(8) Uani d . 1 . .
C C4 0.2638(5) 0.3131(5) 0.4729(2) 0.0260(8) Uani d . 1 . .
H H4 0.2695 0.1965 0.4550 0.031 Uiso calc R 1 . .
C C8 0.0943(5) 0.7371(5) 0.3889(2) 0.0259(8) Uani d . 1 . .
H H8A 0.0239 0.8174 0.4222 0.031 Uiso calc R 1 . .
H H8B 0.0170 0.6766 0.3487 0.031 Uiso calc R 1 . .

loop_
_atom_site_aniso_label
_atom_site_aniso_U_11
_atom_site_aniso_U_22
_atom_site_aniso_U_33
_atom_site_aniso_U_12
_atom_site_aniso_U_13
_atom_site_aniso_U_23
Br1 0.0391(2) 0.0396(2) 0.0212(2) -0.00245(18) 0.00494(16) -0.00610(16)
Br2 0.0346(2) 0.0541(3) 0.0370(3) -0.0017(2) 0.00213(18) 0.0232(2)
C1 0.0198(17) 0.0187(17) 0.0247(18) -0.0006(14) 0.0027(14) -0.0005(14)
N1 0.0324(18) 0.0223(16) 0.0188(15) 0.0027(13) -0.0022(13) 0.0000(12)
C2 0.0161(16) 0.0231(18) 0.0218(18) -0.0003(14) 0.0033(14) 0.0018(14)
C3 0.0227(18) 0.030(2) 0.0190(18) -0.0043(15) 0.0030(15) -0.0041(15)
O1 0.0381(17) 0.0343(16) 0.058(2) -0.0126(14) 0.0095(15) -0.0141(15)
C6 0.0153(16) 0.0287(18) 0.0175(17) -0.0005(14) 0.0020(14) 0.0005(14)
C5 0.0254(19) 0.0218(17) 0.028(2) 0.0038(15) 0.0060(16) 0.0076(15)
C7 0.0247(19) 0.038(2) 0.0215(19) 0.0002(16) -0.0013(15) 0.0014(16)
O2 0.0310(16) 0.0359(16) 0.061(2) 0.0146(13) -0.0064(15) -0.0158(15)
C4 0.0258(19) 0.0215(18) 0.031(2) -0.0022(15) 0.0074(16) -0.0021(15)
C8 0.0228(19) 0.031(2) 0.0236(19) -0.0007(16) 0.0001(15) 0.0058(15)

loop_
_atom_type_symbol
_atom_type_description
_atom_type_scat_dispersion_real
_atom_type_scat_dispersion_imag
_atom_type_scat_source
C C 0.0033 0.0016 'International Tables Vol C Tables 4.2.6.8 and 6.1.1.4'
H H 0.0000 0.0000 'International Tables Vol C Tables 4.2.6.8 and 6.1.1.4'
O O 0.0106 0.0060 'International Tables Vol C Tables 4.2.6.8 and 6.1.1.4'
Br Br -0.2901 2.4595 'International Tables Vol C Tables 4.2.6.8 and 6.1.1.4'

loop_
_geom_angle_atom_site_label_1
_geom_angle_atom_site_label_2
_geom_angle_atom_site_label_3
_geom_angle_site_symmetry_1
_geom_angle_site_symmetry_3
_geom_angle
_geom_angle_publ_flag
C6 C1 C2 . . 123.6(3) ?
C6 C1 N1 . . 118.4(3) ?
C2 C1 N1 . . 118.0(3) ?
O2 N1 O1 . . 124.5(3) ?
O2 N1 C1 . . 118.2(3) ?
O1 N1 C1 . . 117.3(3) ?
C3 C2 C1 . . 116.9(3) ?
C3 C2 C8 . . 119.6(3) ?
C1 C2 C8 . . 123.5(3) ?
C2 C3 C4 . . 121.6(3) ?
C2 C3 H3 . . 119.2 ?
C4 C3 H3 . . 119.2 ?
C1 C6 C5 . . 116.9(3) ?
C1 C6 C7 . . 123.3(3) ?
C5 C6 C7 . . 119.7(3) ?
C4 C5 C6 . . 121.7(3) ?
C4 C5 H5 . . 119.2 ?
C6 C5 H5 . . 119.2 ?
C6 C7 Br1 . . 110.6(2) ?
C6 C7 H7A . . 109.5 ?
Br1 C7 H7A . . 109.5 ?
C6 C7 H7B . . 109.5 ?
Br1 C7 H7B . . 109.5 ?
H7A C7 H7B . . 108.1 ?
C5 C4 C3 . . 119.4(3) ?
C5 C4 H4 . . 120.3 ?
C3 C4 H4 . . 120.3 ?
C2 C8 Br2 . . 111.1(2) ?
C2 C8 H8A . . 109.4 ?
Br2 C8 H8A . . 109.4 ?
C2 C8 H8B . . 109.4 ?
Br2 C8 H8B . . 109.4 ?
H8A C8 H8B . . 108.0 ?

loop_
_geom_bond_atom_site_label_1
_geom_bond_atom_site_label_2
_geom_bond_site_symmetry_2
_geom_bond_distance
_geom_bond_publ_flag
Br1 C7 . 1.967(4) ?
Br2 C8 . 1.971(4) ?
C1 C6 . 1.392(5) ?
C1 C2 . 1.395(5) ?
C1 N1 . 1.480(5) ?
N1 O2 . 1.209(4) ?
N1 O1 . 1.222(4) ?
C2 C3 . 1.387(5) ?
C2 C8 . 1.491(5) ?
C3 C4 . 1.392(5) ?
C3 H3 . 0.9500 ?
C6 C5 . 1.392(5) ?
C6 C7 . 1.497(5) ?
C5 C4 . 1.379(5) ?
C5 H5 . 0.9500 ?
C7 H7A . 0.9900 ?
C7 H7B . 0.9900 ?
C4 H4 . 0.9500 ?
C8 H8A . 0.9900 ?
C8 H8B . 0.9900 ?

loop_
_geom_torsion_atom_site_label_1
_geom_torsion_atom_site_label_2
_geom_torsion_atom_site_label_3
_geom_torsion_atom_site_label_4
_geom_torsion_site_symmetry_1
_geom_torsion_site_symmetry_2
_geom_torsion_site_symmetry_3
_geom_torsion_site_symmetry_4
_geom_torsion
_geom_torsion_publ_flag
C6 C1 N1 O2 . . . . -115.0(4) ?
C2 C1 N1 O2 . . . . 64.5(5) ?
C6 C1 N1 O1 . . . . 65.5(5) ?
C2 C1 N1 O1 . . . . -115.1(4) ?
C6 C1 C2 C3 . . . . -1.5(5) ?
N1 C1 C2 C3 . . . . 179.1(3) ?
C6 C1 C2 C8 . . . . 179.0(3) ?
N1 C1 C2 C8 . . . . -0.4(5) ?
C1 C2 C3 C4 . . . . 1.2(5) ?
C8 C2 C3 C4 . . . . -179.2(3) ?
C2 C1 C6 C5 . . . . 1.0(5) ?
N1 C1 C6 C5 . . . . -179.6(3) ?
C2 C1 C6 C7 . . . . -178.4(3) ?
N1 C1 C6 C7 . . . . 1.0(5) ?
C1 C6 C5 C4 . . . . -0.3(5) ?
C7 C6 C5 C4 . . . . 179.1(3) ?
C1 C6 C7 Br1 . . . . 80.1(4) ?
C5 C6 C7 Br1 . . . . -99.3(3) ?
C6 C5 C4 C3 . . . . 0.2(5) ?
C2 C3 C4 C5 . . . . -0.6(5) ?
C3 C2 C8 Br2 . . . . -98.9(3) ?
C1 C2 C8 Br2 . . . . 80.6(4) ?

loop_
_cod_related_entry_id
_cod_related_entry_database
_cod_related_entry_code
1 ChemSpider 24744585
